data_7103662
loop_
_publ_author_name
'Jim\'enez-Tenorio, Manuel'
'Puerta, M. Carmen'
'Salcedo, Isabel'
'Valerga, Pedro'
'Costa, Sandra I.'
'Gomes, Pedro T.'
'Mereiter, Kurt'

_publ_section_title
;
 [Ni(\h3-CH2C(CH3)CH2)(SbPh3)3][BAr'4]: an extremely active cationic
 allyl nickel--stibine catalyst for the oligomerization of styrene
;
_journal_coden_ASTM CHCOFS
_journal_issue 10
_journal_name_full
;
 Chemical Communications (Cambridge, United Kingdom)
;
_journal_page_first 1168
_journal_page_last 1169
_journal_paper_doi 10.1039/b302553e
_journal_year 2003
_chemical_formula_moiety 'C58 H52 Ni Sb3 1+,  C32 H12 B F24 1-'
_chemical_formula_sum 'C90 H64 B F24 Ni Sb3'
_chemical_formula_weight 2036.18
_chemical_name_common '[Ni(eta3-CH2C(Me)CH2)(SbPh3)3].[B(Ph(CF3)2)4]'
_chemical_name_systematic
;
(trihapto-2-methyl-allyl)-tris(triphenylstibine)-nickel (II) 
tetrakis(3,5-bis(trifluoromethyl)phenyl) borate
;
_space_group_IT_number 2
_symmetry_cell_setting triclinic
_symmetry_space_group_name_Hall '-P 1'
_symmetry_space_group_name_H-M 'P -1'
_atom_sites_solution_hydrogens geom
_atom_sites_solution_primary direct
_atom_sites_solution_secondary difmap
_audit_creation_method SHELXL-97
_cell_angle_alpha 93.201(3)
_cell_angle_beta 106.500(3)
_cell_angle_gamma 98.886(3)
_cell_formula_units_Z 2
_cell_length_a 14.075(3)
_cell_length_b 17.525(3)
_cell_length_c 18.742(3)
_cell_measurement_reflns_used 988
_cell_measurement_temperature 297(2)
_cell_measurement_theta_max 27.0
_cell_measurement_theta_min 2.4
_cell_volume 4355.1(14)
_computing_cell_refinement 'Bruker SAINT'
_computing_data_collection 'Bruker SMART'
_computing_data_reduction 'Bruker SAINT, SADABS, XPREP'
_computing_molecular_graphics 'Bruker SHELXTL'
_computing_publication_material 'Bruker SHELXTL'
_computing_structure_refinement 'SHELXL-97 (Sheldrick, 1997)'
_computing_structure_solution 'SHELXS-97 (Sheldrick, 1997)'
_diffrn_ambient_temperature 297(2)
_diffrn_measured_fraction_theta_full 0.990
_diffrn_measured_fraction_theta_max 0.990
_diffrn_measurement_device_type 'BRUKER SMART 3-circle with CCD area detector'
_diffrn_measurement_method 'omega scans'
_diffrn_radiation_monochromator graphite
_diffrn_radiation_source 'fine-focus sealed tube'
_diffrn_radiation_type MoK\a
_diffrn_radiation_wavelength 0.71073
_diffrn_reflns_av_R_equivalents 0.0261
_diffrn_reflns_av_sigmaI/netI 0.0316
_diffrn_reflns_limit_h_max 17
_diffrn_reflns_limit_h_min -17
_diffrn_reflns_limit_k_max 22
_diffrn_reflns_limit_k_min -22
_diffrn_reflns_limit_l_max 23
_diffrn_reflns_limit_l_min -23
_diffrn_reflns_number 50300
_diffrn_reflns_theta_full 27.00
_diffrn_reflns_theta_max 27.00
_diffrn_reflns_theta_min 1.62
_exptl_absorpt_coefficient_mu 1.228
_exptl_absorpt_correction_T_max 1.00
_exptl_absorpt_correction_T_min 0.77
_exptl_absorpt_correction_type 'semi-empirical from equivalents (SADABS)'
_exptl_crystal_colour 'dark red'
_exptl_crystal_density_diffrn 1.553
_exptl_crystal_density_method 'not measured'
_exptl_crystal_description block
_exptl_crystal_F_000 2012
_exptl_crystal_size_max 0.80
_exptl_crystal_size_mid 0.50
_exptl_crystal_size_min 0.35
_refine_diff_density_max 2.359
_refine_diff_density_min -0.976
_refine_diff_density_rms 0.092
_refine_ls_extinction_coef 0.00189(8)
_refine_ls_extinction_expression Fc^*^==kFc[1+0.001xFc^2^\l^3^/sin(2\q)]^-1/4^
_refine_ls_extinction_method SHELXL
_refine_ls_goodness_of_fit_ref 1.111
_refine_ls_hydrogen_treatment mixed
_refine_ls_matrix_type full
_refine_ls_number_parameters 1144
_refine_ls_number_reflns 18811
_refine_ls_number_restraints 0
_refine_ls_restrained_S_all 1.111
_refine_ls_R_factor_all 0.0738
_refine_ls_R_factor_gt 0.0480
_refine_ls_shift/su_max 0.046
_refine_ls_shift/su_mean 0.001
_refine_ls_structure_factor_coef Fsqd
_refine_ls_weighting_details 'calc w==1/[\s^2^(Fo^2^)+(0.0140P)^2^+13.4467P] where P==(Fo^2^+2Fc^2^)/3'
_refine_ls_weighting_scheme calc
_refine_ls_wR_factor_gt 0.0894
_refine_ls_wR_factor_ref 0.1079
_reflns_number_gt 14082
_reflns_number_total 18811
_reflns_threshold_expression >2sigma(I)
_cod_data_source_file b302553e.txt
_cod_data_source_block 672pv3fr
_cod_depositor_comments
;
The following automatic conversions were performed:
'_symmetry_cell_setting' value 'Triclinic' changed to 'triclinic'
according to '/home/saulius/struct/CIF-dictionaries/cif_core.dic'
dictionary named 'cif_core.dic' version 2.4.1 from 2010-06-29.

Automatic conversion script
Id: cif_fix_enum 1527 2010-12-29 10:47:43Z saulius 
;
_cod_original_sg_symbol_H-M P-1
_cod_database_code 7103662

loop_
_symmetry_equiv_pos_as_xyz
'x, y, z'
'-x, -y, -z'

loop_
_atom_site_label
_atom_site_type_symbol
_atom_site_fract_x
_atom_site_fract_y
_atom_site_fract_z
_atom_site_U_iso_or_equiv
_atom_site_adp_type
_atom_site_occupancy
_atom_site_symmetry_multiplicity
_atom_site_calc_flag
_atom_site_refinement_flags
_atom_site_disorder_assembly
_atom_site_disorder_group
Ni Ni 0.60407(4) 0.13771(3) 0.35799(3) 0.04147(14) Uani 1 1 d . . .
Sb1 Sb 0.74191(2) 0.23670(2) 0.338557(17) 0.04597(9) Uani 1 1 d . . .
Sb2 Sb 0.47282(2) 0.220970(19) 0.357174(19) 0.04788(9) Uani 1 1 d . . .
Sb3 Sb 0.51420(2) 0.048079(18) 0.236837(17) 0.04295(9) Uani 1 1 d . . .
C1 C 0.5459(6) 0.0412(5) 0.4154(5) 0.110(3) Uani 1 1 d . . .
H1A H 0.4892 0.0471 0.4336 0.132 Uiso 1 1 calc R . .
H1B H 0.5455 -0.0114 0.3961 0.132 Uiso 1 1 calc R . .
C2 C 0.6363(4) 0.0853(3) 0.4527(3) 0.0581(13) Uani 1 1 d . . .
C3 C 0.7143(4) 0.0817(3) 0.4204(3) 0.0618(14) Uani 1 1 d . . .
H3A H 0.7186 0.0310 0.3992 0.074 Uiso 1 1 calc R . .
H3B H 0.7792 0.1135 0.4462 0.074 Uiso 1 1 calc R . .
C4 C 0.6458(7) 0.1382(6) 0.5187(7) 0.160(5) Uani 1 1 d . . .
H4A H 0.6612 0.1111 0.5625 0.240 Uiso 1 1 calc R . .
H4B H 0.5836 0.1566 0.5132 0.240 Uiso 1 1 calc R . .
H4C H 0.6989 0.1815 0.5235 0.240 Uiso 1 1 calc R . .
C5 C 0.7211(4) 0.3153(3) 0.2552(3) 0.0530(12) Uani 1 1 d . . .
C6 C 0.6545(4) 0.3656(4) 0.2525(3) 0.0701(16) Uani 1 1 d . . .
H6 H 0.6164 0.3634 0.2858 0.084 Uiso 1 1 calc R . .
C7 C 0.6437(5) 0.4195(4) 0.2008(4) 0.0843(19) Uani 1 1 d . . .
H7 H 0.5986 0.4533 0.1997 0.101 Uiso 1 1 calc R . .
C8 C 0.6987(5) 0.4230(4) 0.1517(4) 0.085(2) Uani 1 1 d . . .
H8 H 0.6912 0.4592 0.1170 0.102 Uiso 1 1 calc R . .
C9 C 0.7649(6) 0.3733(5) 0.1531(4) 0.091(2) Uani 1 1 d . . .
H9 H 0.8024 0.3757 0.1193 0.109 Uiso 1 1 calc R . .
C10 C 0.7762(5) 0.3194(4) 0.2048(3) 0.0728(16) Uani 1 1 d . . .
H10 H 0.8213 0.2856 0.2055 0.087 Uiso 1 1 calc R . .
C11 C 0.8654(4) 0.1907(3) 0.3193(3) 0.0599(13) Uani 1 1 d . . .
C12 C 0.8495(5) 0.1365(4) 0.2596(4) 0.093(2) Uani 1 1 d . . .
H12 H 0.7849 0.1202 0.2272 0.112 Uiso 1 1 calc R . .
C13 C 0.9298(7) 0.1058(5) 0.2472(5) 0.115(3) Uani 1 1 d . . .
H13 H 0.9187 0.0685 0.2070 0.138 Uiso 1 1 calc R . .
C14 C 1.0241(7) 0.1306(5) 0.2940(6) 0.112(3) Uani 1 1 d . . .
H14 H 1.0775 0.1095 0.2863 0.134 Uiso 1 1 calc R . .
C15 C 1.0411(6) 0.1852(6) 0.3515(5) 0.117(3) Uani 1 1 d . . .
H15 H 1.1064 0.2025 0.3826 0.140 Uiso 1 1 calc R . .
C16 C 0.9623(5) 0.2160(4) 0.3646(4) 0.084(2) Uani 1 1 d . . .
H16 H 0.9748 0.2540 0.4044 0.101 Uiso 1 1 calc R . .
C17 C 0.8222(3) 0.3178(3) 0.4353(3) 0.0479(11) Uani 1 1 d . . .
C18 C 0.8561(4) 0.2917(3) 0.5042(3) 0.0612(14) Uani 1 1 d . . .
H18 H 0.8468 0.2386 0.5085 0.073 Uiso 1 1 calc R . .
C19 C 0.9038(4) 0.3435(4) 0.5671(3) 0.0699(16) Uani 1 1 d . . .
H19 H 0.9259 0.3255 0.6137 0.084 Uiso 1 1 calc R . .
C20 C 0.9182(5) 0.4209(4) 0.5604(3) 0.0775(18) Uani 1 1 d . . .
H20 H 0.9505 0.4560 0.6026 0.093 Uiso 1 1 calc R . .
C21 C 0.8855(5) 0.4475(4) 0.4922(4) 0.0838(19) Uani 1 1 d . . .
H21 H 0.8957 0.5006 0.4882 0.101 Uiso 1 1 calc R . .
C22 C 0.8374(5) 0.3960(3) 0.4289(3) 0.0677(15) Uani 1 1 d . . .
H22 H 0.8156 0.4142 0.3824 0.081 Uiso 1 1 calc R . .
C23 C 0.3656(4) 0.2330(3) 0.2543(3) 0.0554(12) Uani 1 1 d . . .
C24 C 0.2661(5) 0.2350(4) 0.2491(4) 0.0753(17) Uani 1 1 d . . .
H24 H 0.2435 0.2296 0.2909 0.090 Uiso 1 1 calc R . .
C25 C 0.1999(6) 0.2452(4) 0.1807(5) 0.097(2) Uani 1 1 d . . .
H25 H 0.1328 0.2466 0.1768 0.116 Uiso 1 1 calc R . .
C26 C 0.2333(7) 0.2530(5) 0.1194(5) 0.105(3) Uani 1 1 d . . .
H26 H 0.1887 0.2600 0.0740 0.126 Uiso 1 1 calc R . .
C27 C 0.3313(7) 0.2506(4) 0.1236(4) 0.096(2) Uani 1 1 d . . .
H27 H 0.3532 0.2555 0.0814 0.115 Uiso 1 1 calc R . .
C28 C 0.3980(5) 0.2408(3) 0.1917(3) 0.0692(15) Uani 1 1 d . . .
H28 H 0.4649 0.2396 0.1951 0.083 Uiso 1 1 calc R . .
C29 C 0.5184(4) 0.3413(3) 0.3994(3) 0.0567(13) Uani 1 1 d . . .
C30 C 0.4719(5) 0.3970(4) 0.3618(4) 0.0772(17) Uani 1 1 d . . .
H30 H 0.4178 0.3826 0.3188 0.093 Uiso 1 1 calc R . .
C31 C 0.5062(7) 0.4748(4) 0.3884(6) 0.100(3) Uani 1 1 d . . .
H31 H 0.4739 0.5122 0.3631 0.120 Uiso 1 1 calc R . .
C32 C 0.5863(7) 0.4975(5) 0.4509(6) 0.109(3) Uani 1 1 d . . .
H32 H 0.6100 0.5499 0.4672 0.131 Uiso 1 1 calc R . .
C33 C 0.6309(6) 0.4424(5) 0.4892(5) 0.094(2) Uani 1 1 d . . .
H33 H 0.6832 0.4573 0.5333 0.113 Uiso 1 1 calc R . .
C34 C 0.5993(5) 0.3643(4) 0.4631(4) 0.0707(16) Uani 1 1 d . . .
H34 H 0.6325 0.3274 0.4885 0.085 Uiso 1 1 calc R . .
C35 C 0.3791(4) 0.1814(3) 0.4245(3) 0.0526(12) Uani 1 1 d . . .
C36 C 0.3942(5) 0.2177(4) 0.4952(4) 0.0753(17) Uani 1 1 d . . .
H36 H 0.4401 0.2639 0.5114 0.090 Uiso 1 1 calc R . .
C37 C 0.3419(6) 0.1865(5) 0.5421(4) 0.091(2) Uani 1 1 d . . .
H37 H 0.3542 0.2104 0.5902 0.109 Uiso 1 1 calc R . .
C38 C 0.2716(6) 0.1199(4) 0.5169(5) 0.091(2) Uani 1 1 d . . .
H38 H 0.2353 0.0992 0.5478 0.109 Uiso 1 1 calc R . .
C39 C 0.2544(5) 0.0835(4) 0.4465(5) 0.086(2) Uani 1 1 d . . .
H39 H 0.2067 0.0382 0.4299 0.103 Uiso 1 1 calc R . .
C40 C 0.3083(4) 0.1144(3) 0.4003(4) 0.0662(15) Uani 1 1 d . . .
H40 H 0.2967 0.0898 0.3526 0.079 Uiso 1 1 calc R . .
C41 C 0.4960(4) 0.0785(3) 0.1262(3) 0.0510(12) Uani 1 1 d . . .
C42 C 0.5576(5) 0.1425(4) 0.1146(4) 0.0748(17) Uani 1 1 d . . .
H42 H 0.6084 0.1708 0.1547 0.090 Uiso 1 1 calc R . .
C43 C 0.5440(8) 0.1650(5) 0.0428(5) 0.110(3) Uani 1 1 d . . .
H43 H 0.5844 0.2090 0.0350 0.132 Uiso 1 1 calc R . .
C44 C 0.4711(9) 0.1222(7) -0.0160(5) 0.118(4) Uani 1 1 d . . .
H44 H 0.4621 0.1374 -0.0639 0.142 Uiso 1 1 calc R . .
C45 C 0.4115(6) 0.0579(6) -0.0057(4) 0.098(3) Uani 1 1 d . . .
H45 H 0.3628 0.0288 -0.0465 0.118 Uiso 1 1 calc R . .
C46 C 0.4231(4) 0.0355(4) 0.0653(3) 0.0712(17) Uani 1 1 d . . .
H46 H 0.3819 -0.0085 0.0723 0.085 Uiso 1 1 calc R . .
C47 C 0.3599(3) 0.0041(3) 0.2294(3) 0.0440(10) Uani 1 1 d . . .
C48 C 0.2843(4) 0.0386(3) 0.1861(3) 0.0501(11) Uani 1 1 d . . .
H48 H 0.3000 0.0777 0.1575 0.060 Uiso 1 1 calc R . .
C49 C 0.1853(4) 0.0149(3) 0.1853(3) 0.0605(14) Uani 1 1 d . . .
H49 H 0.1348 0.0384 0.1564 0.073 Uiso 1 1 calc R . .
C50 C 0.1612(4) -0.0428(4) 0.2267(3) 0.0672(15) Uani 1 1 d . . .
H50 H 0.0946 -0.0583 0.2259 0.081 Uiso 1 1 calc R . .
C51 C 0.2352(4) -0.0781(3) 0.2696(3) 0.0637(14) Uani 1 1 d . . .
H51 H 0.2187 -0.1176 0.2974 0.076 Uiso 1 1 calc R . .
C52 C 0.3349(4) -0.0545(3) 0.2713(3) 0.0534(12) Uani 1 1 d . . .
H52 H 0.3851 -0.0780 0.3006 0.064 Uiso 1 1 calc R . .
C53 C 0.5674(4) -0.0594(3) 0.2309(3) 0.0513(12) Uani 1 1 d . . .
C54 C 0.5063(5) -0.1306(3) 0.2096(4) 0.0769(18) Uani 1 1 d . . .
H54 H 0.4368 -0.1342 0.1966 0.092 Uiso 1 1 calc R . .
C55 C 0.5474(8) -0.1978(4) 0.2072(5) 0.105(3) Uani 1 1 d . . .
H55 H 0.5055 -0.2461 0.1937 0.126 Uiso 1 1 calc R . .
C56 C 0.6490(9) -0.1927(6) 0.2247(5) 0.114(3) Uani 1 1 d . . .
H56 H 0.6765 -0.2375 0.2236 0.137 Uiso 1 1 calc R . .
C57 C 0.7098(7) -0.1228(6) 0.2437(5) 0.118(3) Uani 1 1 d . . .
H57 H 0.7791 -0.1196 0.2542 0.141 Uiso 1 1 calc R . .
C58 C 0.6699(5) -0.0553(4) 0.2479(4) 0.0803(19) Uani 1 1 d . . .
H58 H 0.7127 -0.0075 0.2623 0.096 Uiso 1 1 calc R . .
B B 0.9535(4) 0.6759(3) 0.1759(3) 0.0416(11) Uani 1 1 d . . .
C59 C 0.8560(3) 0.6232(3) 0.1136(2) 0.0437(10) Uani 1 1 d . . .
C60 C 0.7590(4) 0.6383(3) 0.1038(3) 0.0474(11) Uani 1 1 d . . .
H60 H 0.7487 0.6737 0.1385 0.057 Uiso 1 1 calc R . .
C61 C 0.6769(4) 0.6028(3) 0.0445(3) 0.0573(13) Uani 1 1 d . . .
C62 C 0.6897(4) 0.5508(3) -0.0088(3) 0.0633(14) Uani 1 1 d . . .
H62 H 0.6354 0.5272 -0.0492 0.076 Uiso 1 1 calc R . .
C63 C 0.7846(5) 0.5350(3) -0.0007(3) 0.0642(14) Uani 1 1 d . A .
C64 C 0.8659(4) 0.5697(3) 0.0589(3) 0.0531(12) Uani 1 1 d . . .
H64 H 0.9289 0.5572 0.0628 0.064 Uiso 1 1 calc R . .
C65 C 0.5760(5) 0.6211(4) 0.0398(4) 0.0781(18) Uani 1 1 d . . .
C66 C 0.8013(7) 0.4774(6) -0.0571(5) 0.102(3) Uani 1 1 d . . .
C67 C 0.9857(3) 0.7468(3) 0.1288(2) 0.0427(10) Uani 1 1 d . . .
C68 C 0.9298(4) 0.8062(3) 0.1153(3) 0.0478(11) Uani 1 1 d . . .
H68 H 0.8797 0.8083 0.1384 0.057 Uiso 1 1 calc R . .
C69 C 0.9459(4) 0.8625(3) 0.0687(3) 0.0515(12) Uani 1 1 d . B .
C70 C 1.0202(4) 0.8614(3) 0.0340(3) 0.0632(14) Uani 1 1 d . . .
H70 H 1.0319 0.8992 0.0031 0.076 Uiso 1 1 calc R . .
C71 C 1.0766(5) 0.8034(3) 0.0459(3) 0.0644(15) Uani 1 1 d . C .
C72 C 1.0589(4) 0.7470(3) 0.0918(3) 0.0541(12) Uani 1 1 d . . .
H72 H 1.0972 0.7077 0.0982 0.065 Uiso 1 1 calc R . .
C73 C 0.8839(5) 0.9252(4) 0.0570(4) 0.0692(16) Uani 1 1 d . . .
C74 C 1.1599(9) 0.8023(5) 0.0098(6) 0.109(3) Uani 1 1 d . . .
C75 C 1.0453(4) 0.6291(3) 0.2111(2) 0.0450(10) Uani 1 1 d . . .
C76 C 1.1447(4) 0.6685(3) 0.2399(3) 0.0501(11) Uani 1 1 d . . .
H76 H 1.1585 0.7214 0.2360 0.060 Uiso 1 1 calc R . .
C77 C 1.2233(4) 0.6316(3) 0.2738(3) 0.0559(12) Uani 1 1 d . D .
C78 C 1.2056(4) 0.5536(3) 0.2819(3) 0.0624(14) Uani 1 1 d . . .
H78 H 1.2583 0.5286 0.3047 0.075 Uiso 1 1 calc R . .
C79 C 1.1080(4) 0.5132(3) 0.2556(3) 0.0590(13) Uani 1 1 d . E .
C80 C 1.0296(4) 0.5503(3) 0.2206(3) 0.0509(11) Uani 1 1 d . . .
H80 H 0.9646 0.5216 0.2030 0.061 Uiso 1 1 calc R . .
C81 C 1.3276(5) 0.6772(5) 0.3014(5) 0.0835(19) Uani 1 1 d . . .
C82 C 1.0853(7) 0.4280(4) 0.2653(5) 0.089(2) Uani 1 1 d . . .
C83 C 0.9242(3) 0.7090(3) 0.2498(2) 0.0396(9) Uani 1 1 d . . .
C84 C 0.9668(3) 0.7817(3) 0.2893(2) 0.0436(10) Uani 1 1 d . . .
H84 H 1.0104 0.8152 0.2713 0.052 Uiso 1 1 calc R . .
C85 C 0.9471(3) 0.8063(3) 0.3544(3) 0.0462(10) Uani 1 1 d . F .
C86 C 0.8836(4) 0.7580(3) 0.3834(3) 0.0516(12) Uani 1 1 d . . .
H86 H 0.8705 0.7741 0.4273 0.062 Uiso 1 1 calc R . .
C87 C 0.8400(4) 0.6856(3) 0.3461(3) 0.0490(11) Uani 1 1 d . G .
C88 C 0.8605(3) 0.6615(3) 0.2808(3) 0.0452(10) Uani 1 1 d . . .
H88 H 0.8308 0.6120 0.2570 0.054 Uiso 1 1 calc R . .
C89 C 0.9959(5) 0.8855(4) 0.3932(3) 0.0670(15) Uani 1 1 d . . .
C90 C 0.7683(6) 0.6326(3) 0.3750(4) 0.0713(17) Uani 1 1 d . . .
F65A F 0.5417(3) 0.5945(4) 0.0932(3) 0.138(2) Uani 1 1 d . . .
F65B F 0.5767(3) 0.6964(3) 0.0481(3) 0.1331(19) Uani 1 1 d . . .
F65C F 0.5069(3) 0.5937(4) -0.0221(3) 0.157(2) Uani 1 1 d . . .
F66A F 0.8808(7) 0.4960(8) -0.0741(6) 0.207(6) Uani 0.811(8) 1 d P A 1
F66B F 0.804(2) 0.4107(7) -0.0347(9) 0.351(12) Uani 0.811(8) 1 d P A 1
F66C F 0.7342(7) 0.4687(9) -0.1200(5) 0.216(6) Uani 0.811(8) 1 d P A 1
F73A F 0.8416(7) 0.9330(5) -0.0126(3) 0.142(3) Uani 0.812(8) 1 d P B 1
F73B F 0.8167(5) 0.9225(4) 0.0944(5) 0.138(4) Uani 0.812(8) 1 d P B 1
F73C F 0.9420(4) 0.9968(3) 0.0850(4) 0.103(2) Uani 0.812(8) 1 d P B 1
F74A F 1.1289(11) 0.7507(9) -0.0486(8) 0.253(7) Uani 0.837(8) 1 d P C 1
F74B F 1.1866(8) 0.8644(5) -0.0152(7) 0.182(5) Uani 0.837(8) 1 d P C 1
F74C F 1.2365(8) 0.7791(11) 0.0487(8) 0.233(7) Uani 0.837(8) 1 d P C 1
F81A F 1.3368(6) 0.7311(8) 0.3565(7) 0.192(5) Uani 0.765(9) 1 d P D 1
F81B F 1.3969(4) 0.6387(5) 0.3250(10) 0.192(6) Uani 0.765(9) 1 d P D 1
F81C F 1.3511(5) 0.7209(8) 0.2530(6) 0.184(5) Uani 0.765(9) 1 d P D 1
F82A F 1.0188(6) 0.4129(3) 0.3038(4) 0.138(3) Uani 0.897(7) 1 d P E 1
F82B F 1.0386(6) 0.3845(3) 0.2008(4) 0.134(3) Uani 0.897(7) 1 d P E 1
F82C F 1.1638(5) 0.3988(3) 0.2963(5) 0.162(4) Uani 0.897(7) 1 d P E 1
F89A F 0.9787(8) 0.8996(5) 0.4567(5) 0.169(5) Uani 0.778(8) 1 d P F 1
F89B F 0.9806(8) 0.9411(3) 0.3515(4) 0.145(4) Uani 0.778(8) 1 d P F 1
F89C F 1.0976(4) 0.8934(3) 0.4122(4) 0.108(2) Uani 0.778(8) 1 d P F 1
F90A F 0.7884(7) 0.6447(4) 0.4485(3) 0.140(3) Uani 0.926(7) 1 d P G 1
F90B F 0.6751(4) 0.6422(4) 0.3469(5) 0.139(3) Uani 0.926(7) 1 d P G 1
F90C F 0.7700(5) 0.5589(2) 0.3609(4) 0.104(2) Uani 0.926(7) 1 d P G 1
F66D F 0.7288(18) 0.4203(16) -0.0781(16) 0.077(2) Uiso 0.189(8) 1 d P A 2
F66E F 0.809(2) 0.5175(13) -0.1141(14) 0.077(2) Uiso 0.189(8) 1 d P A 2
F66F F 0.8779(19) 0.4457(16) -0.0293(15) 0.077(2) Uiso 0.189(8) 1 d P A 2
F73D F 0.8939(19) 0.9637(15) 0.1093(13) 0.077(2) Uiso 0.188(8) 1 d P B 2
F73E F 0.8937(18) 0.9648(14) 0.0058(15) 0.077(2) Uiso 0.188(8) 1 d P B 2
F73F F 0.7905(16) 0.8848(12) 0.0280(13) 0.077(2) Uiso 0.188(8) 1 d P B 2
F74D F 1.2408(19) 0.8571(17) 0.0513(16) 0.077(2) Uiso 0.163(8) 1 d P C 2
F74E F 1.179(3) 0.7424(19) -0.0005(19) 0.077(2) Uiso 0.163(8) 1 d P C 2
F74F F 1.115(2) 0.8198(18) -0.0629(15) 0.077(2) Uiso 0.163(8) 1 d P C 2
F81D F 1.3837(15) 0.6531(12) 0.2618(11) 0.077(2) Uiso 0.235(9) 1 d P D 2
F81E F 1.3391(16) 0.7463(13) 0.3038(14) 0.077(2) Uiso 0.235(9) 1 d P D 2
F81F F 1.3724(16) 0.6639(13) 0.3682(10) 0.077(2) Uiso 0.235(9) 1 d P D 2
F82D F 1.147(3) 0.397(2) 0.236(2) 0.077(2) Uiso 0.103(7) 1 d P E 2
F82E F 1.134(3) 0.426(2) 0.346(2) 0.077(2) Uiso 0.103(7) 1 d P E 2
F82F F 1.014(4) 0.399(3) 0.247(3) 0.077(2) Uiso 0.103(7) 1 d P E 2
F89D F 1.0577(16) 0.9243(12) 0.3707(12) 0.077(2) Uiso 0.222(8) 1 d P F 2
F89E F 1.0335(16) 0.8865(12) 0.4630(13) 0.077(2) Uiso 0.222(8) 1 d P F 2
F89F F 0.9250(14) 0.9306(11) 0.3926(13) 0.077(2) Uiso 0.222(8) 1 d P F 2
F90D F 0.693(4) 0.590(4) 0.320(3) 0.077(2) Uiso 0.074(7) 1 d P G 2
F90E F 0.811(4) 0.587(4) 0.411(4) 0.077(2) Uiso 0.074(7) 1 d P G 2
F90F F 0.728(5) 0.663(4) 0.409(4) 0.077(2) Uiso 0.074(7) 1 d P G 2

loop_
_atom_site_aniso_label
_atom_site_aniso_U_11
_atom_site_aniso_U_22
_atom_site_aniso_U_33
_atom_site_aniso_U_23
_atom_site_aniso_U_13
_atom_site_aniso_U_12
Ni 0.0391(3) 0.0515(3) 0.0351(3) 0.0099(2) 0.0101(2) 0.0117(2)
Sb1 0.04066(17) 0.0575(2) 0.04064(17) 0.00698(14) 0.01031(13) 0.01415(14)
Sb2 0.04637(18) 0.04826(18) 0.05447(19) 0.00354(14) 0.02168(15) 0.01275(14)
Sb3 0.03881(16) 0.04592(18) 0.04537(17) 0.00797(13) 0.01207(13) 0.01092(13)
C1 0.070(5) 0.133(7) 0.115(6) -0.022(5) 0.023(4) 0.001(5)
C2 0.056(3) 0.073(4) 0.047(3) 0.031(3) 0.012(2) 0.013(3)
C3 0.059(3) 0.068(3) 0.062(3) 0.025(3) 0.012(3) 0.026(3)
C4 0.103(7) 0.135(8) 0.239(13) -0.073(9) 0.079(8) -0.006(6)
C5 0.048(3) 0.069(3) 0.042(3) 0.012(2) 0.011(2) 0.012(2)
C6 0.066(4) 0.088(4) 0.064(4) 0.027(3) 0.021(3) 0.029(3)
C7 0.074(4) 0.094(5) 0.087(5) 0.033(4) 0.015(4) 0.032(4)
C8 0.091(5) 0.088(5) 0.073(4) 0.039(4) 0.014(4) 0.012(4)
C9 0.110(6) 0.108(6) 0.071(4) 0.033(4) 0.044(4) 0.024(5)
C10 0.080(4) 0.085(4) 0.065(4) 0.024(3) 0.032(3) 0.027(3)
C11 0.057(3) 0.068(3) 0.065(3) 0.009(3) 0.027(3) 0.023(3)
C12 0.070(4) 0.105(6) 0.104(5) -0.028(4) 0.030(4) 0.016(4)
C13 0.113(7) 0.105(6) 0.144(8) -0.030(6) 0.068(6) 0.030(5)
C14 0.091(6) 0.116(7) 0.157(8) 0.009(6) 0.065(6) 0.051(5)
C15 0.067(5) 0.156(8) 0.136(7) -0.006(6) 0.031(5) 0.053(5)
C16 0.056(4) 0.109(5) 0.091(5) -0.005(4) 0.020(3) 0.031(4)
C17 0.034(2) 0.049(3) 0.061(3) 0.009(2) 0.013(2) 0.010(2)
C18 0.066(3) 0.062(3) 0.051(3) 0.014(3) 0.005(3) 0.016(3)
C19 0.069(4) 0.091(5) 0.041(3) 0.006(3) 0.003(3) 0.014(3)
C20 0.082(4) 0.079(4) 0.058(4) -0.013(3) 0.007(3) 0.006(3)
C21 0.095(5) 0.058(4) 0.082(5) 0.002(3) 0.008(4) 0.002(3)
C22 0.075(4) 0.066(4) 0.055(3) 0.014(3) 0.010(3) 0.005(3)
C23 0.057(3) 0.044(3) 0.067(3) 0.002(2) 0.017(3) 0.018(2)
C24 0.068(4) 0.079(4) 0.078(4) -0.001(3) 0.015(3) 0.027(3)
C25 0.071(4) 0.101(6) 0.107(6) -0.005(5) -0.003(4) 0.040(4)
C26 0.120(7) 0.094(6) 0.080(5) 0.003(4) -0.013(5) 0.036(5)
C27 0.121(7) 0.096(6) 0.064(4) 0.012(4) 0.018(4) 0.018(5)
C28 0.075(4) 0.070(4) 0.063(4) 0.005(3) 0.020(3) 0.015(3)
C29 0.059(3) 0.056(3) 0.068(3) 0.005(3) 0.038(3) 0.013(2)
C30 0.085(4) 0.064(4) 0.091(5) 0.007(3) 0.037(4) 0.021(3)
C31 0.126(7) 0.050(4) 0.152(8) 0.017(4) 0.081(6) 0.024(4)
C32 0.114(7) 0.072(5) 0.158(9) -0.015(6) 0.092(7) -0.018(5)
C33 0.080(5) 0.091(5) 0.105(6) -0.033(5) 0.043(4) -0.020(4)
C34 0.066(4) 0.065(4) 0.082(4) -0.006(3) 0.031(3) 0.003(3)
C35 0.051(3) 0.051(3) 0.064(3) 0.005(2) 0.027(2) 0.012(2)
C36 0.078(4) 0.075(4) 0.085(4) -0.003(3) 0.046(4) 0.014(3)
C37 0.118(6) 0.096(5) 0.089(5) 0.014(4) 0.069(5) 0.031(5)
C38 0.098(5) 0.086(5) 0.126(6) 0.036(5) 0.079(5) 0.035(4)
C39 0.072(4) 0.069(4) 0.133(7) 0.019(4) 0.054(4) 0.012(3)
C40 0.055(3) 0.053(3) 0.088(4) -0.002(3) 0.020(3) 0.007(3)
C41 0.051(3) 0.061(3) 0.051(3) 0.016(2) 0.021(2) 0.026(2)
C42 0.088(4) 0.075(4) 0.078(4) 0.027(3) 0.042(4) 0.023(3)
C43 0.168(9) 0.100(6) 0.111(7) 0.060(5) 0.091(7) 0.056(6)
C44 0.181(10) 0.156(9) 0.073(5) 0.058(6) 0.070(6) 0.118(8)
C45 0.103(6) 0.156(8) 0.051(4) 0.009(4) 0.020(4) 0.079(6)
C46 0.064(4) 0.105(5) 0.053(3) 0.005(3) 0.020(3) 0.039(3)
C47 0.044(2) 0.045(3) 0.044(2) 0.006(2) 0.014(2) 0.010(2)
C48 0.046(3) 0.052(3) 0.051(3) 0.007(2) 0.013(2) 0.006(2)
C49 0.038(3) 0.077(4) 0.060(3) 0.002(3) 0.006(2) 0.010(2)
C50 0.046(3) 0.085(4) 0.071(4) 0.005(3) 0.022(3) 0.004(3)
C51 0.063(3) 0.063(3) 0.064(3) 0.013(3) 0.024(3) -0.003(3)
C52 0.058(3) 0.049(3) 0.049(3) 0.008(2) 0.008(2) 0.010(2)
C53 0.056(3) 0.059(3) 0.047(3) 0.013(2) 0.019(2) 0.023(2)
C54 0.096(5) 0.056(3) 0.103(5) 0.011(3) 0.063(4) 0.022(3)
C55 0.170(9) 0.057(4) 0.131(7) 0.022(4) 0.099(7) 0.043(5)
C56 0.184(10) 0.115(7) 0.091(6) 0.039(5) 0.067(6) 0.108(7)
C57 0.105(6) 0.156(9) 0.096(6) -0.006(6) 0.005(5) 0.092(7)
C58 0.069(4) 0.096(5) 0.073(4) -0.013(4) 0.016(3) 0.026(4)
B 0.047(3) 0.038(3) 0.041(3) 0.007(2) 0.014(2) 0.010(2)
C59 0.050(3) 0.040(2) 0.042(2) 0.0088(19) 0.016(2) 0.006(2)
C60 0.055(3) 0.042(3) 0.044(3) 0.003(2) 0.013(2) 0.009(2)
C61 0.057(3) 0.058(3) 0.051(3) 0.014(2) 0.007(2) 0.008(2)
C62 0.067(4) 0.068(4) 0.044(3) -0.001(3) 0.007(3) 0.000(3)
C63 0.075(4) 0.070(4) 0.048(3) -0.003(3) 0.022(3) 0.006(3)
C64 0.060(3) 0.060(3) 0.045(3) 0.005(2) 0.022(2) 0.013(2)
C65 0.059(4) 0.081(5) 0.081(4) -0.004(4) -0.002(3) 0.018(3)
C66 0.114(7) 0.105(7) 0.077(5) -0.031(5) 0.030(5) 0.000(5)
C67 0.045(2) 0.043(2) 0.039(2) 0.0056(19) 0.0129(19) 0.0049(19)
C68 0.048(3) 0.046(3) 0.046(3) 0.010(2) 0.005(2) 0.010(2)
C69 0.054(3) 0.051(3) 0.045(3) 0.012(2) 0.006(2) 0.008(2)
C70 0.074(4) 0.061(3) 0.059(3) 0.024(3) 0.025(3) 0.010(3)
C71 0.081(4) 0.064(3) 0.064(3) 0.020(3) 0.042(3) 0.017(3)
C72 0.063(3) 0.053(3) 0.054(3) 0.012(2) 0.027(3) 0.015(2)
C73 0.072(4) 0.072(4) 0.064(4) 0.028(3) 0.013(3) 0.020(3)
C74 0.160(9) 0.096(6) 0.123(7) 0.049(6) 0.102(7) 0.051(6)
C75 0.050(3) 0.050(3) 0.040(2) 0.008(2) 0.019(2) 0.014(2)
C76 0.051(3) 0.049(3) 0.051(3) 0.008(2) 0.015(2) 0.011(2)
C77 0.051(3) 0.066(3) 0.051(3) 0.008(2) 0.014(2) 0.016(2)
C78 0.062(3) 0.071(4) 0.060(3) 0.012(3) 0.016(3) 0.031(3)
C79 0.073(4) 0.048(3) 0.062(3) 0.010(2) 0.023(3) 0.025(3)
C80 0.054(3) 0.047(3) 0.053(3) 0.005(2) 0.017(2) 0.012(2)
C81 0.064(4) 0.088(5) 0.094(5) 0.018(4) 0.012(4) 0.019(4)
C82 0.100(6) 0.058(4) 0.109(6) 0.013(4) 0.023(5) 0.028(4)
C83 0.039(2) 0.041(2) 0.039(2) 0.0083(18) 0.0093(18) 0.0099(18)
C84 0.042(2) 0.045(3) 0.045(2) 0.009(2) 0.014(2) 0.0064(19)
C85 0.047(3) 0.041(2) 0.050(3) 0.002(2) 0.015(2) 0.006(2)
C86 0.059(3) 0.054(3) 0.048(3) 0.006(2) 0.024(2) 0.014(2)
C87 0.052(3) 0.048(3) 0.053(3) 0.012(2) 0.022(2) 0.009(2)
C88 0.050(3) 0.037(2) 0.047(3) 0.0054(19) 0.014(2) 0.0052(19)
C89 0.068(4) 0.066(4) 0.061(4) -0.009(3) 0.023(3) -0.007(3)
C90 0.094(5) 0.054(3) 0.082(4) 0.012(3) 0.052(4) 0.009(3)
F65A 0.076(3) 0.207(6) 0.158(5) 0.057(4) 0.057(3) 0.051(3)
F65B 0.087(3) 0.089(3) 0.208(6) 0.000(3) 0.009(3) 0.043(2)
F65C 0.078(3) 0.213(6) 0.132(4) -0.055(4) -0.042(3) 0.049(3)
F66A 0.138(7) 0.312(14) 0.168(9) -0.127(10) 0.083(7) 0.020(8)
F66B 0.82(4) 0.111(7) 0.249(14) 0.015(8) 0.32(2) 0.174(14)
F66C 0.165(8) 0.340(16) 0.099(5) -0.139(8) -0.003(6) 0.056(9)
F73A 0.191(8) 0.131(6) 0.074(4) 0.016(4) -0.039(4) 0.087(6)
F73B 0.128(5) 0.134(6) 0.228(9) 0.120(6) 0.119(6) 0.095(5)
F73C 0.094(4) 0.060(3) 0.149(5) 0.011(3) 0.021(4) 0.025(3)
F74A 0.273(14) 0.300(15) 0.238(12) -0.085(12) 0.197(11) 0.018(12)
F74B 0.205(10) 0.151(6) 0.295(14) 0.118(8) 0.205(11) 0.064(6)
F74C 0.161(8) 0.390(17) 0.277(13) 0.218(14) 0.172(9) 0.173(11)
F81A 0.098(5) 0.225(11) 0.200(10) -0.121(9) 0.024(6) -0.041(6)
F81B 0.048(3) 0.131(6) 0.366(18) 0.052(8) -0.007(6) 0.038(4)
F81C 0.080(5) 0.262(12) 0.180(9) 0.115(9) 0.013(5) -0.047(6)
F82A 0.211(8) 0.065(3) 0.170(6) 0.035(4) 0.107(6) 0.015(4)
F82B 0.195(7) 0.058(3) 0.132(5) -0.012(3) 0.027(5) 0.021(3)
F82C 0.134(5) 0.074(3) 0.248(11) 0.055(5) -0.014(5) 0.044(3)
F89A 0.212(10) 0.136(6) 0.161(7) -0.099(6) 0.139(8) -0.081(6)
F89B 0.204(9) 0.034(3) 0.132(6) 0.003(3) -0.046(6) 0.012(3)
F89C 0.069(3) 0.078(4) 0.141(5) -0.019(4) -0.007(4) -0.012(3)
F90A 0.218(8) 0.124(4) 0.082(4) 0.003(3) 0.094(5) -0.046(5)
F90B 0.074(3) 0.138(5) 0.233(8) 0.085(5) 0.081(4) 0.015(3)
F90C 0.161(5) 0.050(2) 0.133(5) 0.019(3) 0.096(4) 0.006(3)

loop_
_atom_type_symbol
_atom_type_description
_atom_type_scat_dispersion_real
_atom_type_scat_dispersion_imag
_atom_type_scat_source
C C 0.0033 0.0016 'International Tables Vol C Tables 4.2.6.8 and 6.1.1.4'
H H 0.0000 0.0000 'International Tables Vol C Tables 4.2.6.8 and 6.1.1.4'
B B 0.0013 0.0007 'International Tables Vol C Tables 4.2.6.8 and 6.1.1.4'
F F 0.0171 0.0103 'International Tables Vol C Tables 4.2.6.8 and 6.1.1.4'
Ni Ni 0.3393 1.1124 'International Tables Vol C Tables 4.2.6.8 and 6.1.1.4'
Sb Sb -0.5866 1.5461 'International Tables Vol C Tables 4.2.6.8 and 6.1.1.4'

loop_
_geom_angle_atom_site_label_1
_geom_angle_atom_site_label_2
_geom_angle_atom_site_label_3
_geom_angle
_geom_angle_site_symmetry_1
_geom_angle_site_symmetry_3
_geom_angle_publ_flag
C2 Ni C3 40.1(2) . . ?
C2 Ni C1 36.8(2) . . ?
C3 Ni C1 65.8(3) . . ?
C2 Ni Sb1 117.33(16) . . ?
C3 Ni Sb1 88.45(16) . . ?
C1 Ni Sb1 153.1(2) . . ?
C2 Ni Sb2 110.58(17) . . ?
C3 Ni Sb2 147.65(16) . . ?
C1 Ni Sb2 98.2(2) . . ?
Sb1 Ni Sb2 100.35(3) . . ?
C2 Ni Sb3 115.95(18) . . ?
C3 Ni Sb3 106.28(17) . . ?
C1 Ni Sb3 85.4(2) . . ?
Sb1 Ni Sb3 110.24(2) . . ?
Sb2 Ni Sb3 99.76(2) . . ?
C5 Sb1 C11 99.7(2) . . ?
C5 Sb1 C17 99.37(19) . . ?
C11 Sb1 C17 99.4(2) . . ?
C5 Sb1 Ni 124.92(14) . . ?
C11 Sb1 Ni 115.08(16) . . ?
C17 Sb1 Ni 114.38(13) . . ?
C23 Sb2 C35 102.4(2) . . ?
C23 Sb2 C29 98.5(2) . . ?
C35 Sb2 C29 100.83(19) . . ?
C23 Sb2 Ni 119.74(13) . . ?
C35 Sb2 Ni 112.43(13) . . ?
C29 Sb2 Ni 119.86(14) . . ?
C41 Sb3 C53 101.19(18) . . ?
C41 Sb3 C47 99.99(18) . . ?
C53 Sb3 C47 99.48(19) . . ?
C41 Sb3 Ni 126.12(15) . . ?
C53 Sb3 Ni 114.47(14) . . ?
C47 Sb3 Ni 111.63(12) . . ?
C2 C1 Ni 62.9(4) . . ?
C1 C2 C3 116.1(6) . . ?
C1 C2 C4 119.9(6) . . ?
C3 C2 C4 123.7(6) . . ?
C1 C2 Ni 80.3(4) . . ?
C3 C2 Ni 72.4(3) . . ?
C4 C2 Ni 111.9(6) . . ?
C2 C3 Ni 67.5(3) . . ?
C6 C5 C10 118.4(5) . . ?
C6 C5 Sb1 120.1(4) . . ?
C10 C5 Sb1 121.4(4) . . ?
C5 C6 C7 120.7(6) . . ?
C8 C7 C6 120.2(6) . . ?
C7 C8 C9 120.2(6) . . ?
C8 C9 C10 119.9(6) . . ?
C5 C10 C9 120.6(6) . . ?
C12 C11 C16 118.5(5) . . ?
C12 C11 Sb1 120.2(5) . . ?
C16 C11 Sb1 121.3(4) . . ?
C11 C12 C13 120.4(7) . . ?
C14 C13 C12 119.6(7) . . ?
C15 C14 C13 120.7(7) . . ?
C14 C15 C16 120.4(8) . . ?
C11 C16 C15 120.4(7) . . ?
C22 C17 C18 119.6(5) . . ?
C22 C17 Sb1 120.1(4) . . ?
C18 C17 Sb1 120.3(4) . . ?
C17 C18 C19 120.7(5) . . ?
C20 C19 C18 119.5(5) . . ?
C19 C20 C21 120.4(6) . . ?
C20 C21 C22 120.5(6) . . ?
C17 C22 C21 119.4(5) . . ?
C28 C23 C24 119.7(6) . . ?
C28 C23 Sb2 118.4(4) . . ?
C24 C23 Sb2 121.9(4) . . ?
C23 C24 C25 119.5(7) . . ?
C26 C25 C24 120.0(7) . . ?
C25 C26 C27 121.0(7) . . ?
C26 C27 C28 119.3(7) . . ?
C23 C28 C27 120.5(6) . . ?
C30 C29 C34 119.0(6) . . ?
C30 C29 Sb2 120.9(5) . . ?
C34 C29 Sb2 120.0(4) . . ?
C29 C30 C31 119.7(7) . . ?
C32 C31 C30 121.2(8) . . ?
C33 C32 C31 119.1(8) . . ?
C32 C33 C34 120.7(8) . . ?
C29 C34 C33 120.1(7) . . ?
C40 C35 C36 118.9(5) . . ?
C40 C35 Sb2 119.7(4) . . ?
C36 C35 Sb2 121.2(4) . . ?
C35 C36 C37 121.0(6) . . ?
C38 C37 C36 119.3(7) . . ?
C39 C38 C37 120.7(6) . . ?
C38 C39 C40 119.7(7) . . ?
C35 C40 C39 120.5(6) . . ?
C42 C41 C46 119.1(5) . . ?
C42 C41 Sb3 119.3(4) . . ?
C46 C41 Sb3 121.6(4) . . ?
C41 C42 C43 120.0(7) . . ?
C44 C43 C42 119.7(8) . . ?
C45 C44 C43 120.9(7) . . ?
C44 C45 C46 120.0(8) . . ?
C45 C46 C41 120.2(7) . . ?
C48 C47 C52 119.2(4) . . ?
C48 C47 Sb3 119.3(3) . . ?
C52 C47 Sb3 121.4(3) . . ?
C47 C48 C49 119.9(5) . . ?
C50 C49 C48 120.6(5) . . ?
C49 C50 C51 120.2(5) . . ?
C50 C51 C52 119.8(5) . . ?
C47 C52 C51 120.3(5) . . ?
C54 C53 C58 118.7(5) . . ?
C54 C53 Sb3 124.4(4) . . ?
C58 C53 Sb3 116.9(4) . . ?
C53 C54 C55 120.6(7) . . ?
C56 C55 C54 119.9(8) . . ?
C57 C56 C55 120.2(7) . . ?
C56 C57 C58 120.6(8) . . ?
C53 C58 C57 120.1(7) . . ?
C59 B C75 114.5(4) . . ?
C59 B C67 102.2(3) . . ?
C75 B C67 113.0(4) . . ?
C59 B C83 112.0(4) . . ?
C75 B C83 103.9(3) . . ?
C67 B C83 111.5(4) . . ?
C60 C59 C64 115.4(4) . . ?
C60 C59 B 121.4(4) . . ?
C64 C59 B 122.3(4) . . ?
C61 C60 C59 122.9(5) . . ?
C62 C61 C60 120.1(5) . . ?
C62 C61 C65 120.9(5) . . ?
C60 C61 C65 119.0(5) . . ?
C63 C62 C61 118.2(5) . . ?
C62 C63 C64 121.5(5) . . ?
C62 C63 C66 119.8(6) . . ?
C64 C63 C66 118.6(6) . . ?
C63 C64 C59 121.8(5) . . ?
F65C C65 F65A 105.8(7) . . ?
F65C C65 F65B 106.7(6) . . ?
F65A C65 F65B 104.0(6) . . ?
F65C C65 C61 114.5(6) . . ?
F65A C65 C61 112.4(6) . . ?
F65B C65 C61 112.6(6) . . ?
F66A C66 F66B 105.7(14) . . ?
F66A C66 F66C 102.7(10) . . ?
F66B C66 F66C 107.0(13) . . ?
F66A C66 F66D 133.6(15) . . ?
F66B C66 F66D 55.5(14) . . ?
F66C C66 F66D 56.2(11) . . ?
F66A C66 F66F 59.4(12) . . ?
F66B C66 F66F 51.0(15) . . ?
F66C C66 F66F 134.2(15) . . ?
F66D C66 F66F 103.5(18) . . ?
F66A C66 F66E 55.4(11) . . ?
F66B C66 F66E 142.5(13) . . ?
F66C C66 F66E 56.1(11) . . ?
F66D C66 F66E 111.1(17) . . ?
F66F C66 F66E 113.5(18) . . ?
F66A C66 C63 114.8(8) . . ?
F66B C66 C63 112.5(8) . . ?
F66C C66 C63 113.3(9) . . ?
F66D C66 C63 111.6(14) . . ?
F66F C66 C63 112.5(14) . . ?
F66E C66 C63 105.0(12) . . ?
C68 C67 C72 115.6(4) . . ?
C68 C67 B 119.9(4) . . ?
C72 C67 B 123.9(4) . . ?
C69 C68 C67 122.5(5) . . ?
C70 C69 C68 120.2(5) . . ?
C70 C69 C73 119.9(5) . . ?
C68 C69 C73 119.9(5) . . ?
C71 C70 C69 118.8(5) . . ?
C70 C71 C72 120.5(5) . . ?
C70 C71 C74 119.5(5) . . ?
C72 C71 C74 120.0(6) . . ?
C71 C72 C67 122.4(5) . . ?
F73D C73 F73E 110.4(18) . . ?
F73D C73 F73A 131.0(13) . . ?
F73E C73 F73A 37.7(10) . . ?
F73D C73 F73B 55.9(14) . . ?
F73E C73 F73B 129.6(12) . . ?
F73A C73 F73B 109.8(7) . . ?
F73D C73 F73F 113.4(17) . . ?
F73E C73 F73F 102.1(15) . . ?
F73A C73 F73F 65.0(10) . . ?
F73B C73 F73F 58.5(10) . . ?
F73D C73 F73C 48.1(14) . . ?
F73E C73 F73C 68.9(12) . . ?
F73A C73 F73C 103.7(6) . . ?
F73B C73 F73C 101.0(7) . . ?
F73F C73 F73C 146.1(11) . . ?
F73D C73 C69 113.7(12) . . ?
F73E C73 C69 114.2(12) . . ?
F73A C73 C69 114.3(6) . . ?
F73B C73 C69 115.3(5) . . ?
F73F C73 C69 102.3(10) . . ?
F73C C73 C69 111.3(5) . . ?
F74E C74 F74B 128.3(18) . . ?
F74E C74 F74C 55.5(14) . . ?
F74B C74 F74C 109.4(12) . . ?
F74E C74 F74A 48.2(15) . . ?
F74B C74 F74A 104.4(11) . . ?
F74C C74 F74A 101.9(11) . . ?
F74E C74 F74D 114(2) . . ?
F74B C74 F74D 58.4(13) . . ?
F74C C74 F74D 61.7(14) . . ?
F74A C74 F74D 143.4(13) . . ?
F74E C74 F74F 103(2) . . ?
F74B C74 F74F 56.3(11) . . ?
F74C C74 F74F 141.7(13) . . ?
F74A C74 F74F 56.6(13) . . ?
F74D C74 F74F 114.6(18) . . ?
F74E C74 C71 115.3(18) . . ?
F74B C74 C71 115.3(7) . . ?
F74C C74 C71 115.1(8) . . ?
F74A C74 C71 109.4(10) . . ?
F74D C74 C71 107.3(12) . . ?
F74F C74 C71 102.6(13) . . ?
C80 C75 C76 115.7(4) . . ?
C80 C75 B 123.1(4) . . ?
C76 C75 B 120.9(4) . . ?
C77 C76 C75 122.5(5) . . ?
C78 C77 C76 120.5(5) . . ?
C78 C77 C81 120.2(5) . . ?
C76 C77 C81 119.3(5) . . ?
C77 C78 C79 118.6(5) . . ?
C78 C79 C80 120.6(5) . . ?
C78 C79 C82 120.1(5) . . ?
C80 C79 C82 119.2(6) . . ?
C79 C80 C75 122.0(5) . . ?
F81E C81 F81B 125.0(12) . . ?
F81E C81 F81F 104.5(15) . . ?
F81B C81 F81F 49.5(9) . . ?
F81E C81 F81C 51.9(10) . . ?
F81B C81 F81C 108.4(9) . . ?
F81F C81 F81C 135.4(11) . . ?
F81E C81 F81D 107.6(14) . . ?
F81B C81 F81D 54.8(9) . . ?
F81F C81 F81D 103.3(13) . . ?
F81C C81 F81D 61.4(10) . . ?
F81E C81 F81A 48.7(10) . . ?
F81B C81 F81A 106.3(9) . . ?
F81F C81 F81A 62.5(10) . . ?
F81C C81 F81A 99.8(10) . . ?
F81D C81 F81A 138.3(11) . . ?
F81E C81 C77 118.8(11) . . ?
F81B C81 C77 116.0(7) . . ?
F81F C81 C77 111.4(10) . . ?
F81C C81 C77 113.3(7) . . ?
F81D C81 C77 110.1(10) . . ?
F81A C81 C77 111.6(7) . . ?
F82F C82 F82C 126(3) . . ?
F82F C82 F82D 113(4) . . ?
F82C C82 F82D 49.0(18) . . ?
F82F C82 F82B 52(3) . . ?
F82C C82 F82B 106.3(7) . . ?
F82D C82 F82B 66.7(19) . . ?
F82F C82 F82A 51(3) . . ?
F82C C82 F82A 108.6(8) . . ?
F82D C82 F82A 143.3(19) . . ?
F82B C82 F82A 101.9(8) . . ?
F82F C82 F82E 113(3) . . ?
F82C C82 F82E 52.0(16) . . ?
F82D C82 F82E 101(3) . . ?
F82B C82 F82E 144.4(17) . . ?
F82A C82 F82E 67.3(16) . . ?
F82F C82 C79 120(3) . . ?
F82C C82 C79 114.1(7) . . ?
F82D C82 C79 103.9(19) . . ?
F82B C82 C79 112.5(7) . . ?
F82A C82 C79 112.6(6) . . ?
F82E C82 C79 102.8(17) . . ?
C84 C83 C88 115.4(4) . . ?
C84 C83 B 123.6(4) . . ?
C88 C83 B 120.8(4) . . ?
C85 C84 C83 122.9(4) . . ?
C86 C85 C84 120.3(4) . . ?
C86 C85 C89 120.3(4) . . ?
C84 C85 C89 119.4(4) . . ?
C87 C86 C85 118.6(4) . . ?
C86 C87 C88 120.5(4) . . ?
C86 C87 C90 119.8(5) . . ?
C88 C87 C90 119.6(5) . . ?
C87 C88 C83 122.3(4) . . ?
F89D C89 F89E 107.0(14) . . ?
F89D C89 F89B 53.8(11) . . ?
F89E C89 F89B 131.2(11) . . ?
F89D C89 F89A 125.7(10) . . ?
F89E C89 F89A 37.2(9) . . ?
F89B C89 F89A 112.0(8) . . ?
F89D C89 F89C 48.1(11) . . ?
F89E C89 F89C 68.9(10) . . ?
F89B C89 F89C 101.1(6) . . ?
F89A C89 F89C 103.5(7) . . ?
F89D C89 F89F 104.9(14) . . ?
F89E C89 F89F 99.3(13) . . ?
F89B C89 F89F 56.0(9) . . ?
F89A C89 F89F 64.0(9) . . ?
F89C C89 F89F 138.6(9) . . ?
F89D C89 C85 119.4(10) . . ?
F89E C89 C85 113.7(11) . . ?
F89B C89 C85 114.4(5) . . ?
F89A C89 C85 113.9(5) . . ?
F89C C89 C85 110.7(5) . . ?
F89F C89 C85 110.4(9) . . ?
F90F C90 F90E 110(4) . . ?
F90F C90 F90C 131(3) . . ?
F90E C90 F90C 47(3) . . ?
F90F C90 F90B 58(4) . . ?
F90E C90 F90B 137(3) . . ?
F90C C90 F90B 107.0(7) . . ?
F90F C90 F90A 50(4) . . ?
F90E C90 F90A 64(3) . . ?
F90C C90 F90A 105.5(6) . . ?
F90B C90 F90A 105.9(7) . . ?
F90F C90 F90D 103(4) . . ?
F90E C90 F90D 106(4) . . ?
F90C C90 F90D 61(3) . . ?
F90B C90 F90D 50(3) . . ?
F90A C90 F90D 135(2) . . ?
F90F C90 C87 115(3) . . ?
F90E C90 C87 110(3) . . ?
F90C C90 C87 113.4(5) . . ?
F90B C90 C87 112.1(5) . . ?
F90A C90 C87 112.3(6) . . ?
F90D C90 C87 113(2) . . ?

loop_
_geom_bond_atom_site_label_1
_geom_bond_atom_site_label_2
_geom_bond_distance
_geom_bond_site_symmetry_2
_geom_bond_publ_flag
Ni C2 2.013(5) . ?
Ni C3 2.076(5) . ?
Ni C1 2.228(9) . ?
Ni Sb1 2.5175(7) . ?
Ni Sb2 2.5222(7) . ?
Ni Sb3 2.5650(7) . ?
Sb1 C5 2.128(5) . ?
Sb1 C11 2.134(5) . ?
Sb1 C17 2.153(5) . ?
Sb2 C23 2.129(5) . ?
Sb2 C35 2.139(5) . ?
Sb2 C29 2.143(5) . ?
Sb3 C41 2.124(5) . ?
Sb3 C53 2.140(5) . ?
Sb3 C47 2.152(5) . ?
C1 C2 1.355(9) . ?
C2 C3 1.403(7) . ?
C2 C4 1.466(10) . ?
C5 C6 1.375(7) . ?
C5 C10 1.381(7) . ?
C6 C7 1.384(8) . ?
C7 C8 1.359(9) . ?
C8 C9 1.366(10) . ?
C9 C10 1.385(8) . ?
C11 C12 1.370(8) . ?
C11 C16 1.376(8) . ?
C12 C13 1.394(9) . ?
C13 C14 1.356(11) . ?
C14 C15 1.342(11) . ?
C15 C16 1.381(8) . ?
C17 C22 1.372(7) . ?
C17 C18 1.373(7) . ?
C18 C19 1.381(8) . ?
C19 C20 1.360(9) . ?
C20 C21 1.365(9) . ?
C21 C22 1.385(8) . ?
C23 C28 1.380(8) . ?
C23 C24 1.382(8) . ?
C24 C25 1.394(9) . ?
C25 C26 1.367(11) . ?
C26 C27 1.366(11) . ?
C27 C28 1.390(9) . ?
C29 C30 1.375(8) . ?
C29 C34 1.384(8) . ?
C30 C31 1.386(9) . ?
C31 C32 1.365(12) . ?
C32 C33 1.359(12) . ?
C33 C34 1.387(9) . ?
C35 C40 1.379(7) . ?
C35 C36 1.381(8) . ?
C36 C37 1.383(8) . ?
C37 C38 1.371(10) . ?
C38 C39 1.372(10) . ?
C39 C40 1.386(9) . ?
C41 C42 1.375(8) . ?
C41 C46 1.387(8) . ?
C42 C43 1.393(9) . ?
C43 C44 1.363(13) . ?
C44 C45 1.354(12) . ?
C45 C46 1.382(9) . ?
C47 C48 1.386(6) . ?
C47 C52 1.389(6) . ?
C48 C49 1.387(7) . ?
C49 C50 1.368(8) . ?
C50 C51 1.375(8) . ?
C51 C52 1.391(7) . ?
C53 C54 1.369(8) . ?
C53 C58 1.377(8) . ?
C54 C55 1.394(9) . ?
C55 C56 1.360(12) . ?
C56 C57 1.346(13) . ?
C57 C58 1.393(10) . ?
B C59 1.636(7) . ?
B C75 1.637(7) . ?
B C67 1.644(7) . ?
B C83 1.655(7) . ?
C59 C60 1.393(6) . ?
C59 C64 1.401(6) . ?
C60 C61 1.388(7) . ?
C61 C62 1.382(8) . ?
C61 C65 1.485(8) . ?
C62 C63 1.375(8) . ?
C63 C64 1.382(7) . ?
C63 C66 1.511(9) . ?
C65 F65C 1.294(7) . ?
C65 F65A 1.309(8) . ?
C65 F65B 1.318(8) . ?
C66 F66A 1.250(11) . ?
C66 F66B 1.268(13) . ?
C66 F66C 1.269(12) . ?
C66 F66D 1.27(3) . ?
C66 F66F 1.28(3) . ?
C66 F66E 1.33(2) . ?
C67 C68 1.392(6) . ?
C67 C72 1.397(6) . ?
C68 C69 1.390(6) . ?
C69 C70 1.381(7) . ?
C69 C73 1.493(8) . ?
C70 C71 1.374(8) . ?
C71 C72 1.385(7) . ?
C71 C74 1.512(9) . ?
C73 F73D 1.12(2) . ?
C73 F73E 1.24(3) . ?
C73 F73A 1.297(8) . ?
C73 F73B 1.324(8) . ?
C73 F73F 1.34(2) . ?
C73 F73C 1.372(8) . ?
C74 F74E 1.15(3) . ?
C74 F74B 1.256(10) . ?
C74 F74C 1.259(12) . ?
C74 F74A 1.306(14) . ?
C74 F74D 1.38(3) . ?
C74 F74F 1.40(3) . ?
C75 C80 1.395(6) . ?
C75 C76 1.398(7) . ?
C76 C77 1.384(7) . ?
C77 C78 1.375(8) . ?
C77 C81 1.490(8) . ?
C78 C79 1.382(8) . ?
C79 C80 1.389(7) . ?
C79 C82 1.509(9) . ?
C81 F81E 1.19(2) . ?
C81 F81B 1.263(9) . ?
C81 F81F 1.29(2) . ?
C81 F81C 1.299(10) . ?
C81 F81D 1.323(19) . ?
C81 F81A 1.325(11) . ?
C82 F82F 1.01(5) . ?
C82 F82C 1.291(9) . ?
C82 F82D 1.33(4) . ?
C82 F82B 1.330(10) . ?
C82 F82A 1.339(10) . ?
C82 F82E 1.48(4) . ?
C83 C84 1.392(6) . ?
C83 C88 1.397(6) . ?
C84 C85 1.386(6) . ?
C85 C86 1.380(7) . ?
C85 C89 1.495(7) . ?
C86 C87 1.377(7) . ?
C87 C88 1.392(6) . ?
C87 C90 1.501(7) . ?
C89 F89D 1.207(19) . ?
C89 F89E 1.26(2) . ?
C89 F89B 1.289(8) . ?
C89 F89A 1.298(8) . ?
C89 F89C 1.356(8) . ?
C89 F89F 1.364(19) . ?
C90 F90F 1.14(6) . ?
C90 F90E 1.20(6) . ?
C90 F90C 1.308(7) . ?
C90 F90B 1.309(9) . ?
C90 F90A 1.323(8) . ?
C90 F90D 1.33(5) . ?

loop_
_geom_torsion_atom_site_label_1
_geom_torsion_atom_site_label_2
_geom_torsion_atom_site_label_3
_geom_torsion_atom_site_label_4
_geom_torsion
_geom_torsion_site_symmetry_1
_geom_torsion_site_symmetry_2
_geom_torsion_site_symmetry_3
_geom_torsion_site_symmetry_4
_geom_torsion_publ_flag
C2 Ni Sb1 C5 -167.8(3) . . . . ?
C3 Ni Sb1 C5 163.3(2) . . . . ?
C1 Ni Sb1 C5 179.1(5) . . . . ?
Sb2 Ni Sb1 C5 -48.07(18) . . . . ?
Sb3 Ni Sb1 C5 56.48(18) . . . . ?
C2 Ni Sb1 C11 68.6(3) . . . . ?
C3 Ni Sb1 C11 39.7(2) . . . . ?
C1 Ni Sb1 C11 55.5(5) . . . . ?
Sb2 Ni Sb1 C11 -171.61(17) . . . . ?
Sb3 Ni Sb1 C11 -67.07(17) . . . . ?
C2 Ni Sb1 C17 -45.5(2) . . . . ?
C3 Ni Sb1 C17 -74.4(2) . . . . ?
C1 Ni Sb1 C17 -58.6(5) . . . . ?
Sb2 Ni Sb1 C17 74.24(13) . . . . ?
Sb3 Ni Sb1 C17 178.78(13) . . . . ?
C2 Ni Sb2 C23 -146.2(2) . . . . ?
C3 Ni Sb2 C23 -167.0(4) . . . . ?
C1 Ni Sb2 C23 -110.3(3) . . . . ?
Sb1 Ni Sb2 C23 89.28(17) . . . . ?
Sb3 Ni Sb2 C23 -23.57(17) . . . . ?
C2 Ni Sb2 C35 -25.9(2) . . . . ?
C3 Ni Sb2 C35 -46.7(3) . . . . ?
C1 Ni Sb2 C35 10.0(3) . . . . ?
Sb1 Ni Sb2 C35 -150.44(16) . . . . ?
Sb3 Ni Sb2 C35 96.72(16) . . . . ?
C2 Ni Sb2 C29 92.2(2) . . . . ?
C3 Ni Sb2 C29 71.4(4) . . . . ?
C1 Ni Sb2 C29 128.2(3) . . . . ?
Sb1 Ni Sb2 C29 -32.31(17) . . . . ?
Sb3 Ni Sb2 C29 -145.16(17) . . . . ?
C2 Ni Sb3 C41 -166.3(2) . . . . ?
C3 Ni Sb3 C41 -124.4(2) . . . . ?
C1 Ni Sb3 C41 172.5(3) . . . . ?
Sb1 Ni Sb3 C41 -29.99(15) . . . . ?
Sb2 Ni Sb3 C41 74.94(15) . . . . ?
C2 Ni Sb3 C53 -39.8(2) . . . . ?
C3 Ni Sb3 C53 2.1(2) . . . . ?
C1 Ni Sb3 C53 -60.9(3) . . . . ?
Sb1 Ni Sb3 C53 96.60(15) . . . . ?
Sb2 Ni Sb3 C53 -158.47(15) . . . . ?
C2 Ni Sb3 C47 72.3(2) . . . . ?
C3 Ni Sb3 C47 114.2(2) . . . . ?
C1 Ni Sb3 C47 51.1(2) . . . . ?
Sb1 Ni Sb3 C47 -151.37(13) . . . . ?
Sb2 Ni Sb3 C47 -46.43(13) . . . . ?
C3 Ni C1 C2 37.0(4) . . . . ?
Sb1 Ni C1 C2 19.6(8) . . . . ?
Sb2 Ni C1 C2 -113.6(4) . . . . ?
Sb3 Ni C1 C2 147.2(4) . . . . ?
Ni C1 C2 C3 -64.8(4) . . . . ?
Ni C1 C2 C4 109.8(8) . . . . ?
C3 Ni C2 C1 -121.6(6) . . . . ?
Sb1 Ni C2 C1 -170.2(4) . . . . ?
Sb2 Ni C2 C1 75.6(5) . . . . ?
Sb3 Ni C2 C1 -37.0(5) . . . . ?
C1 Ni C2 C3 121.6(6) . . . . ?
Sb1 Ni C2 C3 -48.6(4) . . . . ?
Sb2 Ni C2 C3 -162.8(3) . . . . ?
Sb3 Ni C2 C3 84.6(3) . . . . ?
C3 Ni C2 C4 120.0(6) . . . . ?
C1 Ni C2 C4 -118.4(7) . . . . ?
Sb1 Ni C2 C4 71.4(5) . . . . ?
Sb2 Ni C2 C4 -42.8(5) . . . . ?
Sb3 Ni C2 C4 -155.4(4) . . . . ?
C1 C2 C3 Ni 69.3(6) . . . . ?
C4 C2 C3 Ni -105.0(8) . . . . ?
C1 Ni C3 C2 -34.1(4) . . . . ?
Sb1 Ni C3 C2 138.2(3) . . . . ?
Sb2 Ni C3 C2 31.2(5) . . . . ?
Sb3 Ni C3 C2 -111.2(3) . . . . ?
C11 Sb1 C5 C6 -172.6(5) . . . . ?
C17 Sb1 C5 C6 -71.3(5) . . . . ?
Ni Sb1 C5 C6 57.4(5) . . . . ?
C11 Sb1 C5 C10 4.9(5) . . . . ?
C17 Sb1 C5 C10 106.2(5) . . . . ?
Ni Sb1 C5 C10 -125.1(4) . . . . ?
C10 C5 C6 C7 -0.5(9) . . . . ?
Sb1 C5 C6 C7 177.0(5) . . . . ?
C5 C6 C7 C8 0.3(11) . . . . ?
C6 C7 C8 C9 0.0(11) . . . . ?
C7 C8 C9 C10 -0.1(12) . . . . ?
C6 C5 C10 C9 0.4(10) . . . . ?
Sb1 C5 C10 C9 -177.1(5) . . . . ?
C8 C9 C10 C5 -0.1(11) . . . . ?
C5 Sb1 C11 C12 -76.8(6) . . . . ?
C17 Sb1 C11 C12 -178.1(6) . . . . ?
Ni Sb1 C11 C12 59.3(6) . . . . ?
C5 Sb1 C11 C16 101.3(5) . . . . ?
C17 Sb1 C11 C16 0.0(6) . . . . ?
Ni Sb1 C11 C16 -122.6(5) . . . . ?
C16 C11 C12 C13 2.4(12) . . . . ?
Sb1 C11 C12 C13 -179.4(6) . . . . ?
C11 C12 C13 C14 -0.9(14) . . . . ?
C12 C13 C14 C15 -1.1(15) . . . . ?
C13 C14 C15 C16 1.3(16) . . . . ?
C12 C11 C16 C15 -2.2(11) . . . . ?
Sb1 C11 C16 C15 179.7(6) . . . . ?
C14 C15 C16 C11 0.3(14) . . . . ?
C5 Sb1 C17 C22 4.4(5) . . . . ?
C11 Sb1 C17 C22 105.9(4) . . . . ?
Ni Sb1 C17 C22 -130.9(4) . . . . ?
C5 Sb1 C17 C18 -177.3(4) . . . . ?
C11 Sb1 C17 C18 -75.8(4) . . . . ?
Ni Sb1 C17 C18 47.3(4) . . . . ?
C22 C17 C18 C19 1.1(8) . . . . ?
Sb1 C17 C18 C19 -177.2(4) . . . . ?
C17 C18 C19 C20 -0.7(9) . . . . ?
C18 C19 C20 C21 0.2(10) . . . . ?
C19 C20 C21 C22 -0.1(11) . . . . ?
C18 C17 C22 C21 -0.9(9) . . . . ?
Sb1 C17 C22 C21 177.4(5) . . . . ?
C20 C21 C22 C17 0.4(10) . . . . ?
C35 Sb2 C23 C28 -165.6(4) . . . . ?
C29 Sb2 C23 C28 91.3(4) . . . . ?
Ni Sb2 C23 C28 -40.4(5) . . . . ?
C35 Sb2 C23 C24 16.0(5) . . . . ?
C29 Sb2 C23 C24 -87.1(5) . . . . ?
Ni Sb2 C23 C24 141.2(4) . . . . ?
C28 C23 C24 C25 -0.2(9) . . . . ?
Sb2 C23 C24 C25 178.2(5) . . . . ?
C23 C24 C25 C26 0.1(11) . . . . ?
C24 C25 C26 C27 0.3(12) . . . . ?
C25 C26 C27 C28 -0.6(12) . . . . ?
C24 C23 C28 C27 -0.1(9) . . . . ?
Sb2 C23 C28 C27 -178.6(5) . . . . ?
C26 C27 C28 C23 0.5(11) . . . . ?
C23 Sb2 C29 C30 4.8(5) . . . . ?
C35 Sb2 C29 C30 -99.7(5) . . . . ?
Ni Sb2 C29 C30 136.4(4) . . . . ?
C23 Sb2 C29 C34 -171.6(4) . . . . ?
C35 Sb2 C29 C34 83.9(4) . . . . ?
Ni Sb2 C29 C34 -40.0(5) . . . . ?
C34 C29 C30 C31 -0.4(9) . . . . ?
Sb2 C29 C30 C31 -176.8(5) . . . . ?
C29 C30 C31 C32 0.8(11) . . . . ?
C30 C31 C32 C33 -2.3(12) . . . . ?
C31 C32 C33 C34 3.4(11) . . . . ?
C30 C29 C34 C33 1.5(8) . . . . ?
Sb2 C29 C34 C33 178.0(5) . . . . ?
C32 C33 C34 C29 -3.0(10) . . . . ?
C23 Sb2 C35 C40 57.4(5) . . . . ?
C29 Sb2 C35 C40 158.7(4) . . . . ?
Ni Sb2 C35 C40 -72.5(4) . . . . ?
C23 Sb2 C35 C36 -128.6(5) . . . . ?
C29 Sb2 C35 C36 -27.3(5) . . . . ?
Ni Sb2 C35 C36 101.6(5) . . . . ?
C40 C35 C36 C37 2.1(9) . . . . ?
Sb2 C35 C36 C37 -171.9(5) . . . . ?
C35 C36 C37 C38 -2.3(11) . . . . ?
C36 C37 C38 C39 1.3(11) . . . . ?
C37 C38 C39 C40 -0.2(11) . . . . ?
C36 C35 C40 C39 -1.0(9) . . . . ?
Sb2 C35 C40 C39 173.2(5) . . . . ?
C38 C39 C40 C35 0.0(10) . . . . ?
C53 Sb3 C41 C42 -112.9(4) . . . . ?
C47 Sb3 C41 C42 145.2(4) . . . . ?
Ni Sb3 C41 C42 18.9(5) . . . . ?
C53 Sb3 C41 C46 67.4(4) . . . . ?
C47 Sb3 C41 C46 -34.5(4) . . . . ?
Ni Sb3 C41 C46 -160.8(3) . . . . ?
C46 C41 C42 C43 2.3(9) . . . . ?
Sb3 C41 C42 C43 -177.4(5) . . . . ?
C41 C42 C43 C44 -1.6(11) . . . . ?
C42 C43 C44 C45 -0.1(13) . . . . ?
C43 C44 C45 C46 1.0(12) . . . . ?
C44 C45 C46 C41 -0.3(10) . . . . ?
C42 C41 C46 C45 -1.3(8) . . . . ?
Sb3 C41 C46 C45 178.4(4) . . . . ?
C41 Sb3 C47 C48 -35.8(4) . . . . ?
C53 Sb3 C47 C48 -139.1(4) . . . . ?
Ni Sb3 C47 C48 99.7(4) . . . . ?
C41 Sb3 C47 C52 148.8(4) . . . . ?
C53 Sb3 C47 C52 45.5(4) . . . . ?
Ni Sb3 C47 C52 -75.6(4) . . . . ?
C52 C47 C48 C49 0.4(7) . . . . ?
Sb3 C47 C48 C49 -175.1(4) . . . . ?
C47 C48 C49 C50 -0.4(8) . . . . ?
C48 C49 C50 C51 -0.1(9) . . . . ?
C49 C50 C51 C52 0.6(9) . . . . ?
C48 C47 C52 C51 0.0(7) . . . . ?
Sb3 C47 C52 C51 175.4(4) . . . . ?
C50 C51 C52 C47 -0.5(8) . . . . ?
C41 Sb3 C53 C54 -88.7(5) . . . . ?
C47 Sb3 C53 C54 13.6(5) . . . . ?
Ni Sb3 C53 C54 132.7(4) . . . . ?
C41 Sb3 C53 C58 89.6(4) . . . . ?
C47 Sb3 C53 C58 -168.2(4) . . . . ?
Ni Sb3 C53 C58 -49.0(5) . . . . ?
C58 C53 C54 C55 1.7(9) . . . . ?
Sb3 C53 C54 C55 179.9(5) . . . . ?
C53 C54 C55 C56 -1.3(11) . . . . ?
C54 C55 C56 C57 -0.5(13) . . . . ?
C55 C56 C57 C58 1.9(14) . . . . ?
C54 C53 C58 C57 -0.3(9) . . . . ?
Sb3 C53 C58 C57 -178.7(6) . . . . ?
C56 C57 C58 C53 -1.5(12) . . . . ?
C75 B C59 C60 149.7(4) . . . . ?
C67 B C59 C60 -87.8(5) . . . . ?
C83 B C59 C60 31.7(6) . . . . ?
C75 B C59 C64 -41.4(6) . . . . ?
C67 B C59 C64 81.1(5) . . . . ?
C83 B C59 C64 -159.4(4) . . . . ?
C64 C59 C60 C61 0.4(7) . . . . ?
B C59 C60 C61 170.1(4) . . . . ?
C59 C60 C61 C62 -1.1(8) . . . . ?
C59 C60 C61 C65 178.5(5) . . . . ?
C60 C61 C62 C63 0.8(8) . . . . ?
C65 C61 C62 C63 -178.7(6) . . . . ?
C61 C62 C63 C64 0.0(9) . . . . ?
C61 C62 C63 C66 178.9(6) . . . . ?
C62 C63 C64 C59 -0.6(9) . . . . ?
C66 C63 C64 C59 -179.5(6) . . . . ?
C60 C59 C64 C63 0.4(7) . . . . ?
B C59 C64 C63 -169.1(5) . . . . ?
C62 C61 C65 F65C -9.3(10) . . . . ?
C60 C61 C65 F65C 171.1(6) . . . . ?
C62 C61 C65 F65A 111.6(7) . . . . ?
C60 C61 C65 F65A -68.0(8) . . . . ?
C62 C61 C65 F65B -131.4(6) . . . . ?
C60 C61 C65 F65B 49.0(8) . . . . ?
C62 C63 C66 F66A 140.6(11) . . . . ?
C64 C63 C66 F66A -40.5(14) . . . . ?
C62 C63 C66 F66B -98.5(18) . . . . ?
C64 C63 C66 F66B 80.4(18) . . . . ?
C62 C63 C66 F66C 23.0(14) . . . . ?
C64 C63 C66 F66C -158.1(11) . . . . ?
C62 C63 C66 F66D -38.3(18) . . . . ?
C64 C63 C66 F66D 140.6(15) . . . . ?
C62 C63 C66 F66F -154.1(15) . . . . ?
C64 C63 C66 F66F 24.8(18) . . . . ?
C62 C63 C66 F66E 82.1(15) . . . . ?
C64 C63 C66 F66E -99.0(15) . . . . ?
C59 B C67 C68 76.2(5) . . . . ?
C75 B C67 C68 -160.2(4) . . . . ?
C83 B C67 C68 -43.6(6) . . . . ?
C59 B C67 C72 -94.7(5) . . . . ?
C75 B C67 C72 28.8(6) . . . . ?
C83 B C67 C72 145.5(4) . . . . ?
C72 C67 C68 C69 -0.6(7) . . . . ?
B C67 C68 C69 -172.2(4) . . . . ?
C67 C68 C69 C70 -0.5(8) . . . . ?
C67 C68 C69 C73 -179.4(5) . . . . ?
C68 C69 C70 C71 0.7(8) . . . . ?
C73 C69 C70 C71 179.6(6) . . . . ?
C69 C70 C71 C72 0.1(9) . . . . ?
C69 C70 C71 C74 -178.6(7) . . . . ?
C70 C71 C72 C67 -1.2(9) . . . . ?
C74 C71 C72 C67 177.5(7) . . . . ?
C68 C67 C72 C71 1.4(8) . . . . ?
B C67 C72 C71 172.7(5) . . . . ?
C70 C69 C73 F73D -116.2(18) . . . . ?
C68 C69 C73 F73D 62.8(19) . . . . ?
C70 C69 C73 F73E 11.7(15) . . . . ?
C68 C69 C73 F73E -169.3(14) . . . . ?
C70 C69 C73 F73A 53.2(9) . . . . ?
C68 C69 C73 F73A -127.8(7) . . . . ?
C70 C69 C73 F73B -178.1(7) . . . . ?
C68 C69 C73 F73B 0.8(10) . . . . ?
C70 C69 C73 F73F 121.2(12) . . . . ?
C68 C69 C73 F73F -59.9(12) . . . . ?
C70 C69 C73 F73C -63.9(8) . . . . ?
C68 C69 C73 F73C 115.1(6) . . . . ?
C70 C71 C74 F74E -154(2) . . . . ?
C72 C71 C74 F74E 27(2) . . . . ?
C70 C71 C74 F74B 15.3(15) . . . . ?
C72 C71 C74 F74B -163.4(10) . . . . ?
C70 C71 C74 F74C 144.2(13) . . . . ?
C72 C71 C74 F74C -34.5(17) . . . . ?
C70 C71 C74 F74A -101.9(13) . . . . ?
C72 C71 C74 F74A 79.4(14) . . . . ?
C70 C71 C74 F74D 77.9(17) . . . . ?
C72 C71 C74 F74D -100.8(16) . . . . ?
C70 C71 C74 F74F -43.1(17) . . . . ?
C72 C71 C74 F74F 138.2(15) . . . . ?
C59 B C75 C80 -31.8(6) . . . . ?
C67 B C75 C80 -148.3(4) . . . . ?
C83 B C75 C80 90.6(5) . . . . ?
C59 B C75 C76 154.0(4) . . . . ?
C67 B C75 C76 37.5(6) . . . . ?
C83 B C75 C76 -83.6(5) . . . . ?
C80 C75 C76 C77 1.7(7) . . . . ?
B C75 C76 C77 176.3(4) . . . . ?
C75 C76 C77 C78 -1.3(8) . . . . ?
C75 C76 C77 C81 178.5(5) . . . . ?
C76 C77 C78 C79 -0.1(8) . . . . ?
C81 C77 C78 C79 -179.9(6) . . . . ?
C77 C78 C79 C80 1.0(8) . . . . ?
C77 C78 C79 C82 -178.4(6) . . . . ?
C78 C79 C80 C75 -0.5(8) . . . . ?
C82 C79 C80 C75 178.8(6) . . . . ?
C76 C75 C80 C79 -0.8(7) . . . . ?
B C75 C80 C79 -175.2(5) . . . . ?
C78 C77 C81 F81E -169.1(16) . . . . ?
C76 C77 C81 F81E 11.1(18) . . . . ?
C78 C77 C81 F81B 6.6(14) . . . . ?
C76 C77 C81 F81B -173.2(11) . . . . ?
C78 C77 C81 F81F -47.6(15) . . . . ?
C76 C77 C81 F81F 132.6(13) . . . . ?
C78 C77 C81 F81C 132.9(11) . . . . ?
C76 C77 C81 F81C -46.9(12) . . . . ?
C78 C77 C81 F81D 66.3(13) . . . . ?
C76 C77 C81 F81D -113.5(13) . . . . ?
C78 C77 C81 F81A -115.4(11) . . . . ?
C76 C77 C81 F81A 64.8(12) . . . . ?
C78 C79 C82 F82F 178(4) . . . . ?
C80 C79 C82 F82F -1(4) . . . . ?
C78 C79 C82 F82C -2.7(11) . . . . ?
C80 C79 C82 F82C 177.9(8) . . . . ?
C78 C79 C82 F82D -54(2) . . . . ?
C80 C79 C82 F82D 127(2) . . . . ?
C78 C79 C82 F82B -124.0(8) . . . . ?
C80 C79 C82 F82B 56.7(10) . . . . ?
C78 C79 C82 F82A 121.6(8) . . . . ?
C80 C79 C82 F82A -57.7(10) . . . . ?
C78 C79 C82 F82E 51.1(19) . . . . ?
C80 C79 C82 F82E -128.2(18) . . . . ?
C59 B C83 C84 -144.3(4) . . . . ?
C75 B C83 C84 91.6(5) . . . . ?
C67 B C83 C84 -30.4(6) . . . . ?
C59 B C83 C88 41.8(5) . . . . ?
C75 B C83 C88 -82.3(5) . . . . ?
C67 B C83 C88 155.6(4) . . . . ?
C88 C83 C84 C85 -0.8(6) . . . . ?
B C83 C84 C85 -175.1(4) . . . . ?
C83 C84 C85 C86 0.6(7) . . . . ?
C83 C84 C85 C89 -179.8(5) . . . . ?
C84 C85 C86 C87 -0.5(7) . . . . ?
C89 C85 C86 C87 180.0(5) . . . . ?
C85 C86 C87 C88 0.5(7) . . . . ?
C85 C86 C87 C90 -178.3(5) . . . . ?
C86 C87 C88 C83 -0.8(7) . . . . ?
C90 C87 C88 C83 178.0(5) . . . . ?
C84 C83 C88 C87 0.9(7) . . . . ?
B C83 C88 C87 175.3(4) . . . . ?
C86 C85 C89 F89D 173.7(15) . . . . ?
C84 C85 C89 F89D -5.8(17) . . . . ?
C86 C85 C89 F89E 45.9(13) . . . . ?
C84 C85 C89 F89E -133.7(12) . . . . ?
C86 C85 C89 F89B -125.5(8) . . . . ?
C84 C85 C89 F89B 55.0(9) . . . . ?
C86 C85 C89 F89A 5.1(11) . . . . ?
C84 C85 C89 F89A -174.5(8) . . . . ?
C86 C85 C89 F89C 121.2(6) . . . . ?
C84 C85 C89 F89C -58.4(7) . . . . ?
C86 C85 C89 F89F -64.6(13) . . . . ?
C84 C85 C89 F89F 115.8(12) . . . . ?
C86 C87 C90 F90F 26(4) . . . . ?
C88 C87 C90 F90F -153(4) . . . . ?
C86 C87 C90 F90E -98(4) . . . . ?
C88 C87 C90 F90E 83(4) . . . . ?
C86 C87 C90 F90C -148.8(6) . . . . ?
C88 C87 C90 F90C 32.4(9) . . . . ?
C86 C87 C90 F90B 89.9(8) . . . . ?
C88 C87 C90 F90B -88.9(8) . . . . ?
C86 C87 C90 F90A -29.3(9) . . . . ?
C88 C87 C90 F90A 151.9(7) . . . . ?
C86 C87 C90 F90D 144(3) . . . . ?
C88 C87 C90 F90D -35(3) . . . . ?
